data_7000342
loop_
_publ_author_name
'Ledger, Araminta E. W.'
'Slatford, Paul A.'
'Lowe, John P.'
'Mahon, Mary F.'
'Whittlesey, Michael K.'
'Williams, Jonathan M. J.'

_publ_section_title
;
 Ruthenium xantphos complexes in hydrogen transfer processes:
 reactivity and mechanistic studies
;
_journal_issue 4
_journal_name_full 'Dalton Transactions'
_journal_page_first 716
_journal_paper_doi 10.1039/b813543f
_journal_year 2009
_chemical_formula_sum 'C48 H38 N0 O4 P2 Ru'
_chemical_formula_weight 841.79
_chemical_name_systematic
;
?
;
_space_group_IT_number 14
_symmetry_cell_setting monoclinic
_symmetry_space_group_name_Hall '-P 2ybc'
_symmetry_space_group_name_H-M 'P 1 21/c 1'
_atom_sites_solution_hydrogens geom
_atom_sites_solution_primary direct
_atom_sites_solution_secondary difmap
_audit_creation_method SHELXL-97
_cell_angle_alpha 90.00
_cell_angle_beta 96.661(1)
_cell_angle_gamma 90.00
_cell_formula_units_Z 4
_cell_length_a 10.7330(1)
_cell_length_b 28.5420(2)
_cell_length_c 13.0640(1)
_cell_measurement_reflns_used 68308
_cell_measurement_temperature 150(2)
_cell_measurement_theta_max 27.485
_cell_measurement_theta_min 2.910
_cell_volume 3975.03(6)
_computing_cell_refinement 'HKL Scalepack (Otwinowski & Minor 1997)'
_computing_data_reduction 'Denzo & Scalepack (Otwinowski & Minor, 1997)'
_computing_molecular_graphics 'ORTEX (P.McArdle, 1995)'
_computing_publication_material 'SHELXL-97/2 (Sheldrick,1997)'
_computing_structure_refinement 'SHELXL-97 (Sheldrick, 1997)'
_computing_structure_solution 'SHELXS-97 (Sheldrick, 1990)'
_diffrn_ambient_temperature 150(2)
_diffrn_measured_fraction_theta_full 0.995
_diffrn_measured_fraction_theta_max 0.995
_diffrn_measurement_device_type KappaCCD
_diffrn_measurement_method KappaCCD
_diffrn_radiation_monochromator graphite
_diffrn_radiation_source 'fine-focus sealed tube'
_diffrn_radiation_type MoK\a
_diffrn_radiation_wavelength 0.71073
_diffrn_reflns_av_R_equivalents 0.0489
_diffrn_reflns_av_sigmaI/netI 0.0404
_diffrn_reflns_limit_h_max 12
_diffrn_reflns_limit_h_min -13
_diffrn_reflns_limit_k_max 37
_diffrn_reflns_limit_k_min -36
_diffrn_reflns_limit_l_max 16
_diffrn_reflns_limit_l_min -16
_diffrn_reflns_number 57366
_diffrn_reflns_theta_full 27.50
_diffrn_reflns_theta_max 27.50
_diffrn_reflns_theta_min 3.55
_exptl_absorpt_coefficient_mu 0.520
_exptl_absorpt_correction_T_max 0.91
_exptl_absorpt_correction_T_min 0.85
_exptl_absorpt_correction_type multi-scan
_exptl_absorpt_process_details
;
?
;
_exptl_crystal_colour Colourless
_exptl_crystal_density_diffrn 1.407
_exptl_crystal_density_method 'not measured'
_exptl_crystal_description Parallelepiped
_exptl_crystal_F_000 1728
_exptl_crystal_size_max 0.25
_exptl_crystal_size_mid 0.25
_exptl_crystal_size_min 0.10
_refine_diff_density_max 0.454
_refine_diff_density_min -0.506
_refine_diff_density_rms 0.086
_refine_ls_extinction_method none
_refine_ls_goodness_of_fit_ref 1.027
_refine_ls_hydrogen_treatment constr
_refine_ls_matrix_type full
_refine_ls_number_parameters 499
_refine_ls_number_reflns 9072
_refine_ls_number_restraints 0
_refine_ls_restrained_S_all 1.027
_refine_ls_R_factor_all 0.0540
_refine_ls_R_factor_gt 0.0344
_refine_ls_shift/su_max 0.000
_refine_ls_shift/su_mean 0.000
_refine_ls_structure_factor_coef Fsqd
_refine_ls_weighting_details 'calc w=1/[\s^2^(Fo^2^)+(0.0446P)^2^+2.3773P] where P=(Fo^2^+2Fc^2^)/3'
_refine_ls_weighting_scheme calc
_refine_ls_wR_factor_gt 0.0840
_refine_ls_wR_factor_ref 0.0917
_reflns_number_gt 7068
_reflns_number_total 9072
_reflns_threshold_expression >2sigma(I)
_cod_data_source_file b813543f.txt
_cod_data_source_block Compound_22_h07jmjw1
_cod_depositor_comments
;
The following automatic conversions were performed:
'_symmetry_cell_setting' value 'Monoclinic' changed to 'monoclinic'
according to '/home/saulius/struct/CIF-dictionaries/cif_core.dic'
dictionary named 'cif_core.dic' version 2.4.1 from
2010-06-29.

'_exptl_absorpt_correction_type' value 'Multi-Scan' changed
to 'multi-scan' according to
'/home/saulius/struct/CIF-dictionaries/cif_core.dic' dictionary named
'cif_core.dic' version 2.4.1 from 2010-06-29.

Automatic conversion script
Id: cif_fix_enum 1527 2010-12-29 10:47:43Z saulius 
;
_cod_original_sg_symbol_H-M P21/c
_cod_database_code 7000342

loop_
_symmetry_equiv_pos_as_xyz
'x, y, z'
'-x, y+1/2, -z+1/2'
'-x, -y, -z'
'x, -y-1/2, z-1/2'

loop_
_atom_site_label
_atom_site_type_symbol
_atom_site_fract_x
_atom_site_fract_y
_atom_site_fract_z
_atom_site_U_iso_or_equiv
_atom_site_adp_type
_atom_site_occupancy
_atom_site_symmetry_multiplicity
_atom_site_calc_flag
_atom_site_refinement_flags
_atom_site_disorder_assembly
_atom_site_disorder_group
Ru1 Ru 0.746414(17) 0.109587(6) 0.383399(14) 0.02596(7) Uani 1 1 d . . .
P1 P 0.60574(5) 0.16716(2) 0.30038(4) 0.02490(13) Uani 1 1 d . . .
P2 P 0.89791(5) 0.102014(19) 0.26322(4) 0.02502(13) Uani 1 1 d . . .
O1 O 0.6291(2) 0.08974(8) 0.57997(16) 0.0628(6) Uani 1 1 d . . .
O2 O 0.95409(18) 0.16285(7) 0.51585(14) 0.0483(5) Uani 1 1 d . . .
O3 O 0.6414(3) 0.01503(9) 0.30633(19) 0.0812(8) Uani 1 1 d . . .
O4 O 0.68375(13) 0.12586(5) 0.11845(11) 0.0244(3) Uani 1 1 d . . .
C1 C 0.6698(3) 0.09816(9) 0.5048(2) 0.0398(6) Uani 1 1 d . . .
C2 C 0.8744(2) 0.14397(9) 0.46637(18) 0.0336(5) Uani 1 1 d . . .
C3 C 0.6789(3) 0.05077(9) 0.3322(2) 0.0424(6) Uani 1 1 d . . .
C4 C 0.4906(2) 0.19122(9) 0.38044(18) 0.0323(5) Uani 1 1 d . . .
C5 C 0.4191(2) 0.16030(11) 0.4309(2) 0.0461(7) Uani 1 1 d . . .
H5 H 0.4289 0.1275 0.4233 0.055 Uiso 1 1 calc R . .
C6 C 0.3318(3) 0.17795(15) 0.4935(2) 0.0620(9) Uani 1 1 d . . .
H6 H 0.2821 0.1570 0.5281 0.074 Uiso 1 1 calc R . .
C7 C 0.3184(3) 0.22568(14) 0.5047(2) 0.0619(9) Uani 1 1 d . . .
H7 H 0.2606 0.2375 0.5482 0.074 Uiso 1 1 calc R . .
C8 C 0.3869(3) 0.25593(12) 0.4540(2) 0.0540(8) Uani 1 1 d . . .
H8 H 0.3764 0.2887 0.4617 0.065 Uiso 1 1 calc R . .
C9 C 0.4724(2) 0.23913(10) 0.3911(2) 0.0394(6) Uani 1 1 d . . .
H9 H 0.5189 0.2606 0.3549 0.047 Uiso 1 1 calc R . .
C10 C 0.6756(2) 0.22092(7) 0.25677(17) 0.0261(5) Uani 1 1 d . . .
C11 C 0.7708(2) 0.24173(8) 0.32205(19) 0.0321(5) Uani 1 1 d . . .
H11 H 0.8023 0.2265 0.3844 0.039 Uiso 1 1 calc R . .
C12 C 0.8203(2) 0.28432(9) 0.2974(2) 0.0367(6) Uani 1 1 d . . .
H12 H 0.8841 0.2985 0.3436 0.044 Uiso 1 1 calc R . .
C13 C 0.7779(2) 0.30635(9) 0.2063(2) 0.0379(6) Uani 1 1 d . . .
H13 H 0.8121 0.3357 0.1895 0.045 Uiso 1 1 calc R . .
C14 C 0.6855(3) 0.28553(9) 0.1399(2) 0.0471(7) Uani 1 1 d . . .
H14 H 0.6566 0.3004 0.0765 0.057 Uiso 1 1 calc R . .
C15 C 0.6341(3) 0.24285(9) 0.1648(2) 0.0392(6) Uani 1 1 d . . .
H15 H 0.5702 0.2287 0.1184 0.047 Uiso 1 1 calc R . .
C16 C 0.5537(2) 0.12677(7) 0.10729(17) 0.0252(5) Uani 1 1 d . . .
C17 C 0.5003(2) 0.14897(8) 0.18618(17) 0.0266(5) Uani 1 1 d . . .
C18 C 0.3695(2) 0.15338(8) 0.17341(19) 0.0322(5) Uani 1 1 d . . .
H18 H 0.3284 0.1693 0.2238 0.039 Uiso 1 1 calc R . .
C19 C 0.3002(2) 0.13455(9) 0.08723(19) 0.0346(6) Uani 1 1 d . . .
H19 H 0.2117 0.1383 0.0787 0.042 Uiso 1 1 calc R . .
C20 C 0.3568(2) 0.11046(8) 0.01330(19) 0.0323(5) Uani 1 1 d . . .
H20 H 0.3067 0.0965 -0.0433 0.039 Uiso 1 1 calc R . .
C21 C 0.4872(2) 0.10655(8) 0.02145(17) 0.0272(5) Uani 1 1 d . . .
C22 C 0.5619(2) 0.08481(8) -0.05932(18) 0.0306(5) Uani 1 1 d . . .
C23 C 0.6774(2) 0.06166(8) -0.00073(17) 0.0278(5) Uani 1 1 d . . .
C24 C 0.7325(2) 0.01973(8) -0.02654(18) 0.0338(5) Uani 1 1 d . . .
H24 H 0.6961 0.0024 -0.0846 0.041 Uiso 1 1 calc R . .
C25 C 0.8392(2) 0.00300(8) 0.03103(19) 0.0353(5) Uani 1 1 d . . .
H25 H 0.8749 -0.0257 0.0120 0.042 Uiso 1 1 calc R . .
C26 C 0.8950(2) 0.02724(8) 0.11583(19) 0.0321(5) Uani 1 1 d . . .
H26 H 0.9686 0.0151 0.1542 0.039 Uiso 1 1 calc R . .
C27 C 0.8438(2) 0.06940(7) 0.14542(17) 0.0259(5) Uani 1 1 d . . .
C28 C 0.7353(2) 0.08486(7) 0.08607(17) 0.0254(5) Uani 1 1 d . . .
C29 C 0.6055(2) 0.12497(9) -0.12619(19) 0.0386(6) Uani 1 1 d . . .
H29A H 0.6515 0.1483 -0.0816 0.058 Uiso 1 1 calc R . .
H29B H 0.5321 0.1397 -0.1649 0.058 Uiso 1 1 calc R . .
H29C H 0.6603 0.1123 -0.1744 0.058 Uiso 1 1 calc R . .
C30 C 0.4843(3) 0.04977(10) -0.1294(2) 0.0421(6) Uani 1 1 d . . .
H30A H 0.5346 0.0381 -0.1820 0.063 Uiso 1 1 calc R . .
H30B H 0.4090 0.0654 -0.1630 0.063 Uiso 1 1 calc R . .
H30C H 0.4596 0.0234 -0.0881 0.063 Uiso 1 1 calc R . .
C31 C 1.0422(2) 0.07088(8) 0.31376(18) 0.0301(5) Uani 1 1 d . . .
C32 C 1.0542(3) 0.05058(9) 0.4106(2) 0.0419(6) Uani 1 1 d . . .
H32 H 0.9855 0.0512 0.4503 0.050 Uiso 1 1 calc R . .
C33 C 1.1662(3) 0.02931(11) 0.4503(2) 0.0543(8) Uani 1 1 d . . .
H33 H 1.1738 0.0155 0.5168 0.065 Uiso 1 1 calc R . .
C34 C 1.2665(3) 0.02835(10) 0.3927(3) 0.0531(8) Uani 1 1 d . . .
H34 H 1.3430 0.0139 0.4199 0.064 Uiso 1 1 calc R . .
C35 C 1.2562(2) 0.04822(9) 0.2964(2) 0.0431(6) Uani 1 1 d . . .
H35 H 1.3252 0.0474 0.2570 0.052 Uiso 1 1 calc R . .
C36 C 1.1447(2) 0.06942(9) 0.2568(2) 0.0363(6) Uani 1 1 d . . .
H36 H 1.1378 0.0831 0.1901 0.044 Uiso 1 1 calc R . .
C37 C 0.9665(2) 0.15616(8) 0.21818(18) 0.0264(5) Uani 1 1 d . . .
C38 C 1.0545(2) 0.17976(8) 0.28673(19) 0.0324(5) Uani 1 1 d . . .
H38 H 1.0825 0.1661 0.3516 0.039 Uiso 1 1 calc R . .
C39 C 1.1015(2) 0.22285(9) 0.2612(2) 0.0356(6) Uani 1 1 d . . .
H39 H 1.1610 0.2385 0.3087 0.043 Uiso 1 1 calc R . .
C40 C 1.0625(2) 0.24298(9) 0.1676(2) 0.0361(6) Uani 1 1 d . . .
H40 H 1.0933 0.2729 0.1510 0.043 Uiso 1 1 calc R . .
C41 C 0.9783(2) 0.21964(9) 0.0978(2) 0.0360(6) Uani 1 1 d . . .
H41 H 0.9527 0.2332 0.0323 0.043 Uiso 1 1 calc R . .
C42 C 0.9307(2) 0.17636(8) 0.12256(18) 0.0305(5) Uani 1 1 d . . .
H42 H 0.8732 0.1605 0.0737 0.037 Uiso 1 1 calc R . .
C43 C 1.1115(5) 0.10008(16) 0.6994(3) 0.0927(14) Uani 1 1 d . . .
H43 H 1.1615 0.0977 0.6442 0.111 Uiso 1 1 calc R . .
C44 C 1.1427(4) 0.13158(15) 0.7784(4) 0.0865(13) Uani 1 1 d . . .
H44 H 1.2123 0.1521 0.7779 0.104 Uiso 1 1 calc R . .
C45 C 1.0675(4) 0.13206(16) 0.8595(3) 0.0834(14) Uani 1 1 d . . .
H45 H 1.0874 0.1529 0.9158 0.100 Uiso 1 1 calc R . .
C46 C 0.9672(4) 0.10335(14) 0.8590(3) 0.0739(11) Uani 1 1 d . . .
H46 H 0.9180 0.1040 0.9148 0.089 Uiso 1 1 calc R . .
C47 C 0.9370(4) 0.07396(12) 0.7796(3) 0.0741(11) Uani 1 1 d . . .
H47 H 0.8654 0.0544 0.7790 0.089 Uiso 1 1 calc R . .
C48 C 1.0071(5) 0.07208(13) 0.7013(3) 0.0874(13) Uani 1 1 d . . .
H48 H 0.9844 0.0510 0.6459 0.105 Uiso 1 1 calc R . .

loop_
_atom_site_aniso_label
_atom_site_aniso_U_11
_atom_site_aniso_U_22
_atom_site_aniso_U_33
_atom_site_aniso_U_23
_atom_site_aniso_U_13
_atom_site_aniso_U_12
Ru1 0.02964(11) 0.02417(10) 0.02431(10) 0.00034(7) 0.00411(7) -0.00064(7)
P1 0.0235(3) 0.0253(3) 0.0261(3) -0.0021(2) 0.0040(2) -0.0012(2)
P2 0.0250(3) 0.0242(3) 0.0257(3) 0.0000(2) 0.0025(2) 0.0003(2)
O1 0.0932(17) 0.0572(13) 0.0439(12) 0.0036(10) 0.0335(12) -0.0080(12)
O2 0.0486(11) 0.0551(12) 0.0392(11) -0.0119(9) -0.0028(9) -0.0070(9)
O3 0.111(2) 0.0644(16) 0.0722(16) -0.0258(13) 0.0260(15) -0.0491(15)
O4 0.0203(7) 0.0241(7) 0.0289(8) -0.0052(6) 0.0030(6) -0.0013(6)
C1 0.0541(17) 0.0314(13) 0.0350(14) -0.0021(11) 0.0096(13) -0.0034(12)
C2 0.0378(14) 0.0360(13) 0.0274(12) -0.0018(10) 0.0052(11) 0.0015(11)
C3 0.0555(17) 0.0374(15) 0.0364(14) -0.0070(12) 0.0146(13) -0.0158(13)
C4 0.0236(11) 0.0438(14) 0.0297(12) -0.0061(10) 0.0040(10) -0.0004(10)
C5 0.0391(15) 0.0596(18) 0.0405(15) -0.0004(13) 0.0093(12) -0.0018(13)
C6 0.0407(17) 0.102(3) 0.0471(18) 0.0055(18) 0.0195(14) -0.0059(17)
C7 0.0386(17) 0.100(3) 0.0483(18) -0.0227(18) 0.0119(14) 0.0132(17)
C8 0.0359(15) 0.070(2) 0.0552(18) -0.0291(16) 0.0008(14) 0.0126(14)
C9 0.0309(13) 0.0447(15) 0.0421(15) -0.0133(12) 0.0024(11) 0.0057(11)
C10 0.0252(11) 0.0236(11) 0.0296(12) -0.0020(9) 0.0040(9) 0.0023(9)
C11 0.0296(12) 0.0310(12) 0.0343(13) 0.0014(10) -0.0021(10) -0.0004(10)
C12 0.0318(13) 0.0307(13) 0.0468(15) -0.0041(11) 0.0019(11) -0.0052(10)
C13 0.0475(15) 0.0275(12) 0.0403(14) -0.0003(11) 0.0120(12) -0.0070(11)
C14 0.0688(19) 0.0354(14) 0.0352(14) 0.0091(12) -0.0026(13) -0.0056(13)
C15 0.0451(15) 0.0339(13) 0.0363(14) 0.0017(11) -0.0049(12) -0.0062(11)
C16 0.0225(11) 0.0223(10) 0.0306(12) 0.0014(9) 0.0028(9) -0.0032(9)
C17 0.0250(11) 0.0257(11) 0.0287(12) 0.0001(9) 0.0018(9) -0.0037(9)
C18 0.0266(12) 0.0359(13) 0.0348(13) -0.0004(10) 0.0062(10) -0.0011(10)
C19 0.0219(11) 0.0438(15) 0.0374(13) 0.0026(11) 0.0007(10) -0.0048(10)
C20 0.0285(12) 0.0346(13) 0.0323(13) 0.0006(10) -0.0029(10) -0.0100(10)
C21 0.0278(11) 0.0262(11) 0.0271(11) 0.0007(9) 0.0013(9) -0.0053(9)
C22 0.0326(12) 0.0319(13) 0.0271(12) -0.0046(10) 0.0023(10) -0.0056(10)
C23 0.0299(12) 0.0282(12) 0.0262(11) -0.0025(9) 0.0067(9) -0.0055(9)
C24 0.0409(14) 0.0312(12) 0.0304(13) -0.0090(10) 0.0089(11) -0.0073(10)
C25 0.0392(14) 0.0269(12) 0.0415(14) -0.0072(11) 0.0114(11) 0.0010(10)
C26 0.0317(13) 0.0288(12) 0.0369(13) 0.0011(10) 0.0079(10) 0.0031(10)
C27 0.0285(11) 0.0239(11) 0.0260(11) -0.0017(9) 0.0069(9) -0.0027(9)
C28 0.0267(11) 0.0229(11) 0.0278(11) -0.0018(9) 0.0085(9) -0.0043(9)
C29 0.0429(15) 0.0442(15) 0.0293(13) 0.0053(11) 0.0064(11) -0.0026(12)
C30 0.0444(15) 0.0465(16) 0.0338(14) -0.0130(12) -0.0024(12) -0.0070(12)
C31 0.0306(12) 0.0231(11) 0.0362(13) -0.0006(10) 0.0024(10) 0.0025(9)
C32 0.0416(15) 0.0391(15) 0.0448(15) 0.0085(12) 0.0044(12) 0.0041(12)
C33 0.0522(18) 0.0521(18) 0.0563(19) 0.0186(15) -0.0040(15) 0.0132(14)
C34 0.0420(16) 0.0410(16) 0.073(2) 0.0041(15) -0.0080(15) 0.0119(12)
C35 0.0332(14) 0.0342(14) 0.0619(18) -0.0060(13) 0.0052(13) 0.0028(11)
C36 0.0330(13) 0.0333(13) 0.0420(14) -0.0013(11) 0.0025(11) 0.0026(10)
C37 0.0231(11) 0.0248(11) 0.0319(12) -0.0001(9) 0.0065(9) 0.0022(9)
C38 0.0270(12) 0.0364(13) 0.0334(13) -0.0017(10) 0.0016(10) -0.0002(10)
C39 0.0276(12) 0.0345(13) 0.0447(15) -0.0070(11) 0.0034(11) -0.0048(10)
C40 0.0311(13) 0.0295(12) 0.0495(15) 0.0005(11) 0.0117(12) -0.0041(10)
C41 0.0338(13) 0.0367(13) 0.0382(14) 0.0078(11) 0.0074(11) -0.0001(11)
C42 0.0258(12) 0.0332(12) 0.0325(12) 0.0004(10) 0.0037(10) -0.0033(9)
C43 0.143(4) 0.080(3) 0.059(2) 0.015(2) 0.030(3) 0.012(3)
C44 0.083(3) 0.078(3) 0.091(3) 0.023(2) -0.022(3) 0.014(2)
C45 0.087(3) 0.092(3) 0.063(2) -0.018(2) -0.026(2) 0.057(3)
C46 0.074(3) 0.081(3) 0.065(2) 0.006(2) 0.000(2) 0.037(2)
C47 0.106(3) 0.048(2) 0.069(2) 0.0141(18) 0.012(2) 0.0198(19)
C48 0.156(4) 0.045(2) 0.060(2) 0.0070(17) 0.013(3) 0.005(2)

loop_
_atom_type_symbol
_atom_type_description
_atom_type_scat_dispersion_real
_atom_type_scat_dispersion_imag
_atom_type_scat_source
C C 0.0033 0.0016 'International Tables Vol C Tables 4.2.6.8 and 6.1.1.4'
H H 0.0000 0.0000 'International Tables Vol C Tables 4.2.6.8 and 6.1.1.4'
P P 0.1023 0.0942 'International Tables Vol C Tables 4.2.6.8 and 6.1.1.4'
Ru Ru -1.2594 0.8363 'International Tables Vol C Tables 4.2.6.8 and 6.1.1.4'
O O 0.0106 0.0060 'International Tables Vol C Tables 4.2.6.8 and 6.1.1.4'
N N 0.0061 0.0033 'International Tables Vol C Tables 4.2.6.8 and 6.1.1.4'

loop_
_geom_angle_atom_site_label_1
_geom_angle_atom_site_label_2
_geom_angle_atom_site_label_3
_geom_angle
_geom_angle_site_symmetry_1
_geom_angle_site_symmetry_3
_geom_angle_publ_flag
C1 Ru1 C3 87.62(11) . . ?
C1 Ru1 C2 88.10(11) . . ?
C3 Ru1 C2 149.51(12) . . ?
C1 Ru1 P2 157.57(9) . . ?
C3 Ru1 P2 87.13(8) . . ?
C2 Ru1 P2 85.44(7) . . ?
C1 Ru1 P1 100.63(9) . . ?
C3 Ru1 P1 104.41(9) . . ?
C2 Ru1 P1 106.05(8) . . ?
P2 Ru1 P1 101.80(2) . . ?
C10 P1 C17 102.72(10) . . ?
C10 P1 C4 100.99(11) . . ?
C17 P1 C4 100.11(10) . . ?
C10 P1 Ru1 117.10(7) . . ?
C17 P1 Ru1 117.92(7) . . ?
C4 P1 Ru1 115.24(8) . . ?
C27 P2 C37 104.94(10) . . ?
C27 P2 C31 103.14(10) . . ?
C37 P2 C31 99.74(10) . . ?
C27 P2 Ru1 114.99(7) . . ?
C37 P2 Ru1 117.46(7) . . ?
C31 P2 Ru1 114.52(8) . . ?
C28 O4 C16 114.69(16) . . ?
O1 C1 Ru1 176.3(3) . . ?
O2 C2 Ru1 177.1(2) . . ?
O3 C3 Ru1 176.6(3) . . ?
C5 C4 C9 119.1(2) . . ?
C5 C4 P1 118.6(2) . . ?
C9 C4 P1 122.32(19) . . ?
C4 C5 C6 119.5(3) . . ?
C4 C5 H5 120.3 . . ?
C6 C5 H5 120.3 . . ?
C7 C6 C5 120.0(3) . . ?
C7 C6 H6 120.0 . . ?
C5 C6 H6 120.0 . . ?
C8 C7 C6 120.6(3) . . ?
C8 C7 H7 119.7 . . ?
C6 C7 H7 119.7 . . ?
C7 C8 C9 120.2(3) . . ?
C7 C8 H8 119.9 . . ?
C9 C8 H8 119.9 . . ?
C8 C9 C4 120.6(3) . . ?
C8 C9 H9 119.7 . . ?
C4 C9 H9 119.7 . . ?
C15 C10 C11 118.8(2) . . ?
C15 C10 P1 123.26(18) . . ?
C11 C10 P1 117.90(17) . . ?
C12 C11 C10 120.7(2) . . ?
C12 C11 H11 119.7 . . ?
C10 C11 H11 119.7 . . ?
C13 C12 C11 120.4(2) . . ?
C13 C12 H12 119.8 . . ?
C11 C12 H12 119.8 . . ?
C14 C13 C12 119.4(2) . . ?
C14 C13 H13 120.3 . . ?
C12 C13 H13 120.3 . . ?
C13 C14 C15 120.5(2) . . ?
C13 C14 H14 119.8 . . ?
C15 C14 H14 119.8 . . ?
C10 C15 C14 120.2(2) . . ?
C10 C15 H15 119.9 . . ?
C14 C15 H15 119.9 . . ?
C21 C16 O4 119.70(19) . . ?
C21 C16 C17 125.0(2) . . ?
O4 C16 C17 115.32(18) . . ?
C16 C17 C18 116.6(2) . . ?
C16 C17 P1 117.54(16) . . ?
C18 C17 P1 125.83(18) . . ?
C19 C18 C17 119.9(2) . . ?
C19 C18 H18 120.0 . . ?
C17 C18 H18 120.0 . . ?
C20 C19 C18 121.6(2) . . ?
C20 C19 H19 119.2 . . ?
C18 C19 H19 119.2 . . ?
C19 C20 C21 120.3(2) . . ?
C19 C20 H20 119.9 . . ?
C21 C20 H20 119.9 . . ?
C16 C21 C20 116.5(2) . . ?
C16 C21 C22 117.80(19) . . ?
C20 C21 C22 125.5(2) . . ?
C21 C22 C23 106.82(18) . . ?
C21 C22 C30 112.61(19) . . ?
C23 C22 C30 111.7(2) . . ?
C21 C22 C29 107.82(19) . . ?
C23 C22 C29 108.83(19) . . ?
C30 C22 C29 108.9(2) . . ?
C24 C23 C28 116.3(2) . . ?
C24 C23 C22 126.3(2) . . ?
C28 C23 C22 117.4(2) . . ?
C25 C24 C23 120.9(2) . . ?
C25 C24 H24 119.5 . . ?
C23 C24 H24 119.5 . . ?
C24 C25 C26 121.3(2) . . ?
C24 C25 H25 119.4 . . ?
C26 C25 H25 119.4 . . ?
C25 C26 C27 120.3(2) . . ?
C25 C26 H26 119.8 . . ?
C27 C26 H26 119.8 . . ?
C28 C27 C26 116.7(2) . . ?
C28 C27 P2 117.96(16) . . ?
C26 C27 P2 124.97(18) . . ?
O4 C28 C27 115.87(19) . . ?
O4 C28 C23 119.62(19) . . ?
C27 C28 C23 124.5(2) . . ?
C22 C29 H29A 109.5 . . ?
C22 C29 H29B 109.5 . . ?
H29A C29 H29B 109.5 . . ?
C22 C29 H29C 109.5 . . ?
H29A C29 H29C 109.5 . . ?
H29B C29 H29C 109.5 . . ?
C22 C30 H30A 109.5 . . ?
C22 C30 H30B 109.5 . . ?
H30A C30 H30B 109.5 . . ?
C22 C30 H30C 109.5 . . ?
H30A C30 H30C 109.5 . . ?
H30B C30 H30C 109.5 . . ?
C32 C31 C36 118.6(2) . . ?
C32 C31 P2 121.02(19) . . ?
C36 C31 P2 120.29(18) . . ?
C31 C32 C33 120.5(3) . . ?
C31 C32 H32 119.7 . . ?
C33 C32 H32 119.7 . . ?
C34 C33 C32 119.9(3) . . ?
C34 C33 H33 120.0 . . ?
C32 C33 H33 120.0 . . ?
C35 C34 C33 120.3(3) . . ?
C35 C34 H34 119.8 . . ?
C33 C34 H34 119.8 . . ?
C34 C35 C36 119.8(3) . . ?
C34 C35 H35 120.1 . . ?
C36 C35 H35 120.1 . . ?
C35 C36 C31 120.8(3) . . ?
C35 C36 H36 119.6 . . ?
C31 C36 H36 119.6 . . ?
C42 C37 C38 118.2(2) . . ?
C42 C37 P2 123.90(17) . . ?
C38 C37 P2 117.80(17) . . ?
C39 C38 C37 120.8(2) . . ?
C39 C38 H38 119.6 . . ?
C37 C38 H38 119.6 . . ?
C40 C39 C38 120.3(2) . . ?
C40 C39 H39 119.8 . . ?
C38 C39 H39 119.8 . . ?
C39 C40 C41 119.8(2) . . ?
C39 C40 H40 120.1 . . ?
C41 C40 H40 120.1 . . ?
C40 C41 C42 120.4(2) . . ?
C40 C41 H41 119.8 . . ?
C42 C41 H41 119.8 . . ?
C41 C42 C37 120.5(2) . . ?
C41 C42 H42 119.7 . . ?
C37 C42 H42 119.7 . . ?
C48 C43 C44 119.5(4) . . ?
C48 C43 H43 120.2 . . ?
C44 C43 H43 120.2 . . ?
C43 C44 C45 117.3(4) . . ?
C43 C44 H44 121.3 . . ?
C45 C44 H44 121.3 . . ?
C46 C45 C44 121.1(4) . . ?
C46 C45 H45 119.5 . . ?
C44 C45 H45 119.5 . . ?
C47 C46 C45 120.2(4) . . ?
C47 C46 H46 119.9 . . ?
C45 C46 H46 119.9 . . ?
C48 C47 C46 120.5(4) . . ?
C48 C47 H47 119.8 . . ?
C46 C47 H47 119.8 . . ?
C47 C48 C43 121.3(4) . . ?
C47 C48 H48 119.3 . . ?
C43 C48 H48 119.3 . . ?

loop_
_geom_bond_atom_site_label_1
_geom_bond_atom_site_label_2
_geom_bond_distance
_geom_bond_site_symmetry_2
_geom_bond_publ_flag
Ru1 C1 1.897(3) . ?
Ru1 C3 1.918(3) . ?
Ru1 C2 1.918(3) . ?
Ru1 P2 2.3975(6) . ?
Ru1 P1 2.4034(6) . ?
P1 C10 1.828(2) . ?
P1 C17 1.840(2) . ?
P1 C4 1.842(2) . ?
P2 C27 1.834(2) . ?
P2 C37 1.838(2) . ?
P2 C31 1.840(2) . ?
O1 C1 1.146(3) . ?
O2 C2 1.145(3) . ?
O3 C3 1.134(3) . ?
O4 C28 1.382(3) . ?
O4 C16 1.387(2) . ?
C4 C5 1.386(4) . ?
C4 C9 1.391(4) . ?
C5 C6 1.406(4) . ?
C5 H5 0.9500 . ?
C6 C7 1.380(5) . ?
C6 H6 0.9500 . ?
C7 C8 1.355(5) . ?
C7 H7 0.9500 . ?
C8 C9 1.387(4) . ?
C8 H8 0.9500 . ?
C9 H9 0.9500 . ?
C10 C15 1.382(3) . ?
C10 C11 1.386(3) . ?
C11 C12 1.380(3) . ?
C11 H11 0.9500 . ?
C12 C13 1.376(4) . ?
C12 H12 0.9500 . ?
C13 C14 1.375(4) . ?
C13 H13 0.9500 . ?
C14 C15 1.391(4) . ?
C14 H14 0.9500 . ?
C15 H15 0.9500 . ?
C16 C21 1.383(3) . ?
C16 C17 1.389(3) . ?
C17 C18 1.400(3) . ?
C18 C19 1.384(3) . ?
C18 H18 0.9500 . ?
C19 C20 1.382(4) . ?
C19 H19 0.9500 . ?
C20 C21 1.396(3) . ?
C20 H20 0.9500 . ?
C21 C22 1.529(3) . ?
C22 C23 1.529(3) . ?
C22 C30 1.535(3) . ?
C22 C29 1.546(3) . ?
C23 C24 1.394(3) . ?
C23 C28 1.395(3) . ?
C24 C25 1.380(4) . ?
C24 H24 0.9500 . ?
C25 C26 1.382(3) . ?
C25 H25 0.9500 . ?
C26 C27 1.396(3) . ?
C26 H26 0.9500 . ?
C27 C28 1.394(3) . ?
C29 H29A 0.9800 . ?
C29 H29B 0.9800 . ?
C29 H29C 0.9800 . ?
C30 H30A 0.9800 . ?
C30 H30B 0.9800 . ?
C30 H30C 0.9800 . ?
C31 C32 1.384(3) . ?
C31 C36 1.398(3) . ?
C32 C33 1.392(4) . ?
C32 H32 0.9500 . ?
C33 C34 1.384(4) . ?
C33 H33 0.9500 . ?
C34 C35 1.372(4) . ?
C34 H34 0.9500 . ?
C35 C36 1.387(3) . ?
C35 H35 0.9500 . ?
C36 H36 0.9500 . ?
C37 C42 1.389(3) . ?
C37 C38 1.397(3) . ?
C38 C39 1.384(3) . ?
C38 H38 0.9500 . ?
C39 C40 1.372(4) . ?
C39 H39 0.9500 . ?
C40 C41 1.379(4) . ?
C40 H40 0.9500 . ?
C41 C42 1.389(3) . ?
C41 H41 0.9500 . ?
C42 H42 0.9500 . ?
C43 C48 1.378(6) . ?
C43 C44 1.380(6) . ?
C43 H43 0.9500 . ?
C44 C45 1.405(6) . ?
C44 H44 0.9500 . ?
C45 C46 1.352(6) . ?
C45 H45 0.9500 . ?
C46 C47 1.344(5) . ?
C46 H46 0.9500 . ?
C47 C48 1.339(6) . ?
C47 H47 0.9500 . ?
C48 H48 0.9500 . ?
